data_4034624
loop_
_publ_author_name
'Hou, Hong'
'Tang, Daliang'
'Li, Hengxue'
'Xu, Yue'
'Yan, Chaoguo'
'Shi, Yaocheng'
'Chen, Xiaoyun'
'Zhu, Shaoqun'

_publ_section_title
;
 Visible-Light-Driven Chlorotrifluoromethylative and
 Chlorotrichloromethylative Cyclizations of Enynes.
;
_journal_issue 11
_journal_name_full 'The Journal of organic chemistry'
_journal_page_first 7509
_journal_page_last 7517
_journal_paper_doi 10.1021/acs.joc.9b00842
_journal_volume 84
_journal_year 2019
_chemical_absolute_configuration s
_chemical_formula_moiety 'C22 H23 Cl F3 N O2 S'
_chemical_formula_sum 'C22 H23 Cl F3 N O2 S'
_chemical_formula_weight 457.92
_space_group_IT_number 19
_space_group_name_Hall 'P 2ac 2ab'
_space_group_name_H-M_alt 'P 21 21 21'
_symmetry_cell_setting orthorhombic
_symmetry_space_group_name_Hall 'P 2ac 2ab'
_symmetry_space_group_name_H-M 'P 21 21 21'
_atom_sites_solution_hydrogens geom
_atom_sites_solution_primary direct
_atom_sites_solution_secondary difmap
_audit_creation_method SHELXL-97
_cell_angle_alpha 90.00
_cell_angle_beta 90.00
_cell_angle_gamma 90.00
_cell_formula_units_Z 4
_cell_length_a 6.5738(3)
_cell_length_b 9.2172(4)
_cell_length_c 35.5118(13)
_cell_measurement_reflns_used 9940
_cell_measurement_temperature 293(2)
_cell_measurement_theta_max 26.65
_cell_measurement_theta_min 2.28
_cell_volume 2151.73(16)
_computing_cell_refinement 'Bruker SMART'
_computing_data_collection 'Bruker SMART'
_computing_data_reduction 'Bruker SAINT'
_computing_molecular_graphics 'Bruker SHELXTL'
_computing_publication_material 'Bruker SHELXTL'
_computing_structure_refinement 'Bruker SHELXTL'
_computing_structure_solution 'Bruker SHELXTL'
_diffrn_ambient_temperature 293(2)
_diffrn_measured_fraction_theta_full 0.995
_diffrn_measured_fraction_theta_max 0.995
_diffrn_measurement_device_type 'CCD area detector'
_diffrn_measurement_method 'phi and omega scans'
_diffrn_radiation_monochromator graphite
_diffrn_radiation_source 'sealed tube'
_diffrn_radiation_type MoK\a
_diffrn_radiation_wavelength 0.71073
_diffrn_reflns_av_R_equivalents 0.0319
_diffrn_reflns_av_sigmaI/netI 0.0309
_diffrn_reflns_limit_h_max 7
_diffrn_reflns_limit_h_min -8
_diffrn_reflns_limit_k_max 11
_diffrn_reflns_limit_k_min -11
_diffrn_reflns_limit_l_max 44
_diffrn_reflns_limit_l_min -46
_diffrn_reflns_number 22449
_diffrn_reflns_theta_full 27.53
_diffrn_reflns_theta_max 27.53
_diffrn_reflns_theta_min 1.15
_exptl_absorpt_coefficient_mu 0.319
_exptl_absorpt_correction_T_max 0.956
_exptl_absorpt_correction_T_min 0.944
_exptl_absorpt_correction_type none
_exptl_crystal_colour colorless
_exptl_crystal_density_diffrn 1.414
_exptl_crystal_density_method 'not measured'
_exptl_crystal_description block
_exptl_crystal_F_000 952.0
_exptl_crystal_size_max 0.18
_exptl_crystal_size_mid 0.16
_exptl_crystal_size_min 0.14
_refine_diff_density_max 0.218
_refine_diff_density_min -0.285
_refine_diff_density_rms 0.041
_refine_ls_abs_structure_details 'Flack H D (1983), Acta Cryst. A39, 876-881'
_refine_ls_abs_structure_Flack 1.01(6)
_refine_ls_extinction_method none
_refine_ls_goodness_of_fit_ref 1.032
_refine_ls_hydrogen_treatment constur
_refine_ls_matrix_type full
_refine_ls_number_parameters 274
_refine_ls_number_reflns 4926
_refine_ls_number_restraints 0
_refine_ls_restrained_S_all 1.032
_refine_ls_R_factor_all 0.0514
_refine_ls_R_factor_gt 0.0396
_refine_ls_shift/su_max 0.001
_refine_ls_shift/su_mean 0.000
_refine_ls_structure_factor_coef Fsqd
_refine_ls_weighting_details 'calc w=1/[\s^2^(Fo^2^)+(0.0502P)^2^+0.3884P] where P=(Fo^2^+2Fc^2^)/3'
_refine_ls_weighting_scheme calc
_refine_ls_wR_factor_gt 0.0912
_refine_ls_wR_factor_ref 0.0960
_reflns_number_gt 4160
_reflns_number_total 4957
_reflns_threshold_expression >2sigma(I)
_cod_data_source_file jo9b00842_si_004.cif
_cod_data_source_block tdl22
_cod_depositor_comments
;
The following automatic conversions were performed:

data item '_symmetry_cell_setting' value 'Orthorhombic' was changed
to 'orthorhombic' in accordance with the
/home/data/users/saulius/crontab/automatic-downloads/current/ACS/lib/dictionaries/cif_core.dic
dictionary named 'cif_core.dic' version 2.4.2 last updated on
2011-04-26.

Automatic conversion script
Id: cif_fix_values 6909 2019-04-08 15:41:33Z antanas 
;
_cod_database_code 4034624

loop_
_symmetry_equiv_pos_as_xyz
'x, y, z'
'-x+1/2, -y, z+1/2'
'-x, y+1/2, -z+1/2'
'x+1/2, -y+1/2, -z'

loop_
_atom_site_label
_atom_site_type_symbol
_atom_site_fract_x
_atom_site_fract_y
_atom_site_fract_z
_atom_site_U_iso_or_equiv
_atom_site_adp_type
_atom_site_occupancy
_atom_site_symmetry_multiplicity
_atom_site_calc_flag
_atom_site_refinement_flags
C1 C 0.3787(3) 1.1377(2) 0.11066(5) 0.0380(5) Uani 1 1 d .
C2 C 0.3567(3) 0.9949(2) 0.11428(5) 0.0329(4) Uani 1 1 d .
C3 C 0.3215(3) 0.7520(2) 0.08300(5) 0.0375(4) Uani 1 1 d .
H3 H 0.2177 0.6889 0.0719 0.045 Uiso 1 1 calc R
C4 C 0.4507(4) 0.9188(2) 0.14808(6) 0.0406(5) Uani 1 1 d .
H4A H 0.5613 0.9779 0.1577 0.049 Uiso 1 1 calc R
H4B H 0.3490 0.9113 0.1678 0.049 Uiso 1 1 calc R
C5 C 0.3869(4) 0.6780(2) 0.11932(6) 0.0430(5) Uani 1 1 d .
H5A H 0.2687 0.6587 0.1349 0.052 Uiso 1 1 calc R
H5B H 0.4521 0.5862 0.1136 0.052 Uiso 1 1 calc R
C6 C 0.4523(3) 0.6708(2) 0.21046(5) 0.0386(5) Uani 1 1 d .
C7 C 0.4281(3) 0.7740(3) 0.23837(6) 0.0459(5) Uani 1 1 d .
H7 H 0.5157 0.8530 0.2398 0.055 Uiso 1 1 calc R
C8 C 0.3210(4) 0.5544(2) 0.20791(6) 0.0470(5) Uani 1 1 d .
H8 H 0.3374 0.4852 0.1891 0.056 Uiso 1 1 calc R
C9 C 0.2160(3) 0.8995(2) 0.08993(5) 0.0352(4) Uani 1 1 d .
C10 C 0.1385(4) 0.6431(3) 0.26211(6) 0.0513(6) Uani 1 1 d .
C11 C 0.4946(4) 0.7574(3) 0.05467(6) 0.0459(5) Uani 1 1 d .
C12 C 0.2755(4) 1.2419(2) 0.08498(6) 0.0446(5) Uani 1 1 d .
C13 C 0.1498(4) 0.9636(3) 0.05201(6) 0.0493(6) Uani 1 1 d .
H13A H 0.0662 1.0473 0.0563 0.074 Uiso 1 1 calc R
H13B H 0.0739 0.8923 0.0382 0.074 Uiso 1 1 calc R
H13C H 0.2679 0.9911 0.0378 0.074 Uiso 1 1 calc R
C14 C 0.2726(4) 0.7585(3) 0.26412(6) 0.0521(6) Uani 1 1 d .
H14 H 0.2576 0.8269 0.2832 0.062 Uiso 1 1 calc R
C15 C 0.3626(5) 1.2868(3) 0.05171(7) 0.0650(7) Uani 1 1 d .
H15 H 0.4908 1.2537 0.0447 0.078 Uiso 1 1 calc R
C16 C 0.0885(4) 1.2965(3) 0.09493(8) 0.0633(7) Uani 1 1 d .
H16 H 0.0304 1.2682 0.1176 0.076 Uiso 1 1 calc R
C17 C 0.0208(4) 0.8727(4) 0.11295(8) 0.0627(7) Uani 1 1 d .
H17A H -0.0516 0.9624 0.1160 0.094 Uiso 1 1 calc R
H17B H 0.0562 0.8348 0.1373 0.094 Uiso 1 1 calc R
H17C H -0.0639 0.8041 0.1000 0.094 Uiso 1 1 calc R
C18 C 0.1644(4) 0.5423(3) 0.23383(7) 0.0547(6) Uani 1 1 d .
H18 H 0.0748 0.4645 0.2321 0.066 Uiso 1 1 calc R
C19 C -0.0324(5) 0.6265(4) 0.29003(9) 0.0801(9) Uani 1 1 d .
H19A H -0.0080 0.6883 0.3113 0.120 Uiso 1 1 calc R
H19B H -0.0397 0.5274 0.2982 0.120 Uiso 1 1 calc R
H19C H -0.1586 0.6533 0.2783 0.120 Uiso 1 1 calc R
C20 C 0.2537(8) 1.3841(4) 0.02842(8) 0.0869(12) Uani 1 1 d .
H20 H 0.3098 1.4152 0.0058 0.104 Uiso 1 1 calc R
C21 C 0.0663(7) 1.4321(3) 0.03921(11) 0.0900(12) Uani 1 1 d .
H21 H -0.0061 1.4938 0.0234 0.108 Uiso 1 1 calc R
C22 C -0.0150(6) 1.3924(3) 0.07203(11) 0.0866(10) Uani 1 1 d .
H22 H -0.1407 1.4290 0.0794 0.104 Uiso 1 1 calc R
Cl1 Cl 0.53844(12) 1.23522(7) 0.141625(19) 0.0658(2) Uani 1 1 d .
F1 F 0.6107(2) 0.87535(17) 0.05743(4) 0.0599(4) Uani 1 1 d .
F2 F 0.4241(3) 0.75590(18) 0.01906(3) 0.0663(4) Uani 1 1 d .
F3 F 0.6190(3) 0.64381(18) 0.05712(5) 0.0774(5) Uani 1 1 d .
N1 N 0.5293(3) 0.77250(17) 0.13967(4) 0.0347(4) Uani 1 1 d .
O1 O 0.7845(2) 0.79980(19) 0.19062(4) 0.0496(4) Uani 1 1 d .
O2 O 0.7132(3) 0.55682(17) 0.16363(5) 0.0543(4) Uani 1 1 d .
S1 S 0.64376(8) 0.69567(6) 0.176163(14) 0.03830(13) Uani 1 1 d .

loop_
_atom_site_aniso_label
_atom_site_aniso_U_11
_atom_site_aniso_U_22
_atom_site_aniso_U_33
_atom_site_aniso_U_23
_atom_site_aniso_U_13
_atom_site_aniso_U_12
C1 0.0414(12) 0.0390(11) 0.0335(10) -0.0069(8) -0.0027(9) 0.0012(9)
C2 0.0312(9) 0.0392(10) 0.0281(9) -0.0043(7) 0.0013(8) 0.0026(9)
C3 0.0432(11) 0.0374(10) 0.0319(10) -0.0046(8) -0.0046(8) -0.0124(9)
C4 0.0519(12) 0.0383(11) 0.0317(10) -0.0036(8) -0.0075(9) 0.0032(10)
C5 0.0556(14) 0.0362(11) 0.0374(11) -0.0001(8) -0.0055(9) -0.0106(10)
C6 0.0434(11) 0.0415(11) 0.0310(10) 0.0099(8) -0.0045(9) -0.0006(10)
C7 0.0488(12) 0.0530(14) 0.0359(11) 0.0032(9) -0.0059(9) -0.0086(11)
C8 0.0599(15) 0.0377(11) 0.0432(12) 0.0056(9) 0.0011(11) -0.0029(11)
C9 0.0288(10) 0.0445(11) 0.0322(10) -0.0041(8) -0.0024(8) -0.0044(9)
C10 0.0490(13) 0.0612(15) 0.0437(12) 0.0204(11) 0.0053(11) 0.0102(12)
C11 0.0511(13) 0.0513(13) 0.0355(11) -0.0052(9) 0.0010(9) 0.0065(11)
C12 0.0576(13) 0.0401(11) 0.0360(11) 0.0003(9) -0.0067(9) -0.0026(11)
C13 0.0538(13) 0.0515(13) 0.0427(12) -0.0067(10) -0.0201(11) 0.0032(12)
C14 0.0600(14) 0.0643(15) 0.0319(11) 0.0005(10) -0.0014(10) 0.0054(13)
C15 0.0849(19) 0.0576(16) 0.0525(14) 0.0033(12) 0.0026(14) -0.0164(15)
C16 0.0653(17) 0.0576(16) 0.0669(16) 0.0065(13) -0.0041(13) 0.0167(14)
C17 0.0339(12) 0.092(2) 0.0619(16) -0.0065(14) 0.0094(11) -0.0098(13)
C18 0.0544(14) 0.0457(13) 0.0641(15) 0.0165(11) 0.0037(13) -0.0080(12)
C19 0.074(2) 0.090(2) 0.076(2) 0.0276(17) 0.0265(17) 0.0091(18)
C20 0.148(4) 0.066(2) 0.0466(16) 0.0172(14) -0.012(2) -0.034(2)
C21 0.125(3) 0.0533(17) 0.092(3) 0.0172(17) -0.047(2) 0.002(2)
C22 0.095(3) 0.0601(18) 0.104(3) 0.0089(18) -0.035(2) 0.0205(18)
Cl1 0.0829(5) 0.0431(3) 0.0714(4) -0.0123(3) -0.0335(4) -0.0049(3)
F1 0.0477(8) 0.0737(10) 0.0583(8) -0.0040(7) 0.0143(7) -0.0117(7)
F2 0.0835(10) 0.0856(10) 0.0298(7) -0.0117(6) 0.0025(6) 0.0074(9)
F3 0.0866(12) 0.0740(11) 0.0715(10) -0.0068(8) 0.0104(9) 0.0365(9)
N1 0.0402(9) 0.0335(8) 0.0302(8) 0.0028(6) -0.0022(7) -0.0015(7)
O1 0.0390(8) 0.0619(10) 0.0478(8) 0.0077(7) -0.0079(7) -0.0078(8)
O2 0.0594(10) 0.0462(9) 0.0573(10) 0.0057(7) 0.0028(8) 0.0133(8)
S1 0.0376(2) 0.0416(3) 0.0357(2) 0.0060(2) -0.0013(2) 0.0013(2)

loop_
_atom_type_symbol
_atom_type_description
_atom_type_scat_dispersion_real
_atom_type_scat_dispersion_imag
_atom_type_scat_source
C C 0.0033 0.0016 'International Tables Vol C Tables 4.2.6.8 and 6.1.1.4'
H H 0.0000 0.0000 'International Tables Vol C Tables 4.2.6.8 and 6.1.1.4'
N N 0.0061 0.0033 'International Tables Vol C Tables 4.2.6.8 and 6.1.1.4'
O O 0.0106 0.0060 'International Tables Vol C Tables 4.2.6.8 and 6.1.1.4'
F F 0.0171 0.0103 'International Tables Vol C Tables 4.2.6.8 and 6.1.1.4'
S S 0.1246 0.1234 'International Tables Vol C Tables 4.2.6.8 and 6.1.1.4'
Cl Cl 0.1484 0.1585 'International Tables Vol C Tables 4.2.6.8 and 6.1.1.4'

loop_
_geom_angle_atom_site_label_1
_geom_angle_atom_site_label_2
_geom_angle_atom_site_label_3
_geom_angle
C2 C1 C12 130.44(19)
C2 C1 Cl1 120.53(16)
C12 C1 Cl1 108.88(15)
C1 C2 C4 119.22(17)
C1 C2 C9 125.11(18)
C4 C2 C9 115.05(17)
C11 C3 C5 111.37(18)
C11 C3 C9 114.37(17)
C5 C3 C9 112.72(16)
C11 C3 H3 105.9
C5 C3 H3 105.9
C9 C3 H3 105.9
N1 C4 C2 113.82(16)
N1 C4 H4A 108.8
C2 C4 H4A 108.8
N1 C4 H4B 108.8
C2 C4 H4B 108.8
H4A C4 H4B 107.7
N1 C5 C3 109.36(16)
N1 C5 H5A 109.8
C3 C5 H5A 109.8
N1 C5 H5B 109.8
C3 C5 H5B 109.8
H5A C5 H5B 108.3
C8 C6 C7 120.7(2)
C8 C6 S1 120.08(17)
C7 C6 S1 119.14(16)
C14 C7 C6 119.3(2)
C14 C7 H7 120.3
C6 C7 H7 120.3
C6 C8 C18 118.9(2)
C6 C8 H8 120.5
C18 C8 H8 120.5
C13 C9 C17 106.94(19)
C13 C9 C2 116.30(17)
C17 C9 C2 107.07(17)
C13 C9 C3 109.03(16)
C17 C9 C3 108.48(19)
C2 C9 C3 108.76(16)
C18 C10 C14 118.5(2)
C18 C10 C19 120.2(3)
C14 C10 C19 121.3(3)
F3 C11 F1 106.56(18)
F3 C11 F2 105.36(18)
F1 C11 F2 105.92(18)
F3 C11 C3 113.04(19)
F1 C11 C3 114.01(17)
F2 C11 C3 111.31(18)
C16 C12 C15 118.9(2)
C16 C12 C1 119.1(2)
C15 C12 C1 122.0(2)
C9 C13 H13A 109.5
C9 C13 H13B 109.5
H13A C13 H13B 109.5
C9 C13 H13C 109.5
H13A C13 H13C 109.5
H13B C13 H13C 109.5
C7 C14 C10 121.2(2)
C7 C14 H14 119.4
C10 C14 H14 119.4
C12 C15 C20 118.8(3)
C12 C15 H15 120.6
C20 C15 H15 120.6
C12 C16 C22 121.6(3)
C12 C16 H16 119.2
C22 C16 H16 119.2
C9 C17 H17A 109.5
C9 C17 H17B 109.5
H17A C17 H17B 109.5
C9 C17 H17C 109.5
H17A C17 H17C 109.5
H17B C17 H17C 109.5
C10 C18 C8 121.4(2)
C10 C18 H18 119.3
C8 C18 H18 119.3
C10 C19 H19A 109.5
C10 C19 H19B 109.5
H19A C19 H19B 109.5
C10 C19 H19C 109.5
H19A C19 H19C 109.5
H19B C19 H19C 109.5
C21 C20 C15 119.9(3)
C21 C20 H20 120.0
C15 C20 H20 120.0
C22 C21 C20 121.2(3)
C22 C21 H21 119.4
C20 C21 H21 119.4
C21 C22 C16 119.5(4)
C21 C22 H22 120.2
C16 C22 H22 120.2
C5 N1 C4 114.76(17)
C5 N1 S1 114.87(13)
C4 N1 S1 113.04(12)
O1 S1 O2 120.43(10)
O1 S1 N1 106.73(9)
O2 S1 N1 106.49(9)
O1 S1 C6 107.51(10)
O2 S1 C6 109.03(10)
N1 S1 C6 105.74(9)

loop_
_geom_bond_atom_site_label_1
_geom_bond_atom_site_label_2
_geom_bond_distance
C1 C2 1.330(3)
C1 C12 1.488(3)
C1 Cl1 1.767(2)
C2 C4 1.521(3)
C2 C9 1.542(3)
C3 C11 1.520(3)
C3 C5 1.521(3)
C3 C9 1.546(3)
C3 H3 0.9800
C4 N1 1.475(2)
C4 H4A 0.9700
C4 H4B 0.9700
C5 N1 1.469(3)
C5 H5A 0.9700
C5 H5B 0.9700
C6 C8 1.380(3)
C6 C7 1.383(3)
C6 S1 1.766(2)
C7 C14 1.379(3)
C7 H7 0.9300
C8 C18 1.385(3)
C8 H8 0.9300
C9 C13 1.534(3)
C9 C17 1.541(3)
C10 C18 1.379(4)
C10 C14 1.384(4)
C10 C19 1.506(4)
C11 F3 1.331(3)
C11 F1 1.332(3)
C11 F2 1.347(3)
C12 C16 1.375(4)
C12 C15 1.376(3)
C13 H13A 0.9600
C13 H13B 0.9600
C13 H13C 0.9600
C14 H14 0.9300
C15 C20 1.415(5)
C15 H15 0.9300
C16 C22 1.380(4)
C16 H16 0.9300
C17 H17A 0.9600
C17 H17B 0.9600
C17 H17C 0.9600
C18 H18 0.9300
C19 H19A 0.9600
C19 H19B 0.9600
C19 H19C 0.9600
C20 C21 1.364(6)
C20 H20 0.9300
C21 C22 1.334(5)
C21 H21 0.9300
C22 H22 0.9300
N1 S1 1.6576(16)
O1 S1 1.4285(17)
O2 S1 1.4299(17)
